data_1553087
loop_
_publ_author_name
'Farrell, Jeffrey M.'
'Posaratnanathan, Roy T.'
'Stephan, Douglas W.'

_publ_section_title
;
 A family of N-heterocyclic carbene-stabilized borenium ions for
 metal-free imine hydrogenation catalysis.
;
_journal_issue 3
_journal_name_full 'Chemical science'
_journal_page_first 2010
_journal_page_last 2015
_journal_paper_doi 10.1039/c4sc03675a
_journal_volume 6
_journal_year 2015
_chemical_formula_sum 'C13 H23 B N2'
_chemical_formula_weight 218.14
_space_group_IT_number 4
_space_group_name_Hall 'P 2yb'
_space_group_name_H-M_alt 'P 1 21 1'
_symmetry_cell_setting monoclinic
_symmetry_space_group_name_H-M 'P 1 21 1'
_atom_sites_solution_hydrogens geom
_atom_sites_solution_primary direct
_atom_sites_solution_secondary difmap
_audit_creation_method SHELXL-97
_audit_update_record
;
2014-11-23 deposited with the CCDC.
2015-01-26 downloaded from the CCDC.
;
_cell_angle_alpha 90.00
_cell_angle_beta 100.812(2)
_cell_angle_gamma 90.00
_cell_formula_units_Z 2
_cell_length_a 9.2454(5)
_cell_length_b 7.0797(4)
_cell_length_c 9.5352(5)
_cell_measurement_reflns_used 4726
_cell_measurement_temperature 150(2)
_cell_measurement_theta_max 27.51
_cell_measurement_theta_min 2.88
_cell_volume 613.04(6)
_computing_cell_refinement 'Bruker SAINT'
_computing_data_collection 'Bruker APEX2'
_computing_data_reduction 'Bruker SAINT'
_computing_molecular_graphics 'Bruker SHELXTL'
_computing_publication_material 'Bruker SHELXTL'
_computing_structure_refinement 'SHELXL-97 (Sheldrick, 2008)'
_computing_structure_solution 'SHELXS-97 (Sheldrick, 2008)'
_diffrn_ambient_temperature 150(2)
_diffrn_measured_fraction_theta_full 0.995
_diffrn_measured_fraction_theta_max 0.995
_diffrn_measurement_device_type 'Bruker APEX-II CCD'
_diffrn_measurement_method '\f and \w scans'
_diffrn_radiation_monochromator graphite
_diffrn_radiation_source 'fine-focus sealed tube'
_diffrn_radiation_type MoK\a
_diffrn_radiation_wavelength 0.71073
_diffrn_reflns_av_R_equivalents 0.0164
_diffrn_reflns_av_sigmaI/netI 0.0226
_diffrn_reflns_limit_h_max 12
_diffrn_reflns_limit_h_min -12
_diffrn_reflns_limit_k_max 8
_diffrn_reflns_limit_k_min -9
_diffrn_reflns_limit_l_max 12
_diffrn_reflns_limit_l_min -12
_diffrn_reflns_number 5558
_diffrn_reflns_theta_full 27.51
_diffrn_reflns_theta_max 27.51
_diffrn_reflns_theta_min 2.17
_exptl_absorpt_coefficient_mu 0.068
_exptl_absorpt_correction_T_max 0.9732
_exptl_absorpt_correction_T_min 0.9732
_exptl_absorpt_correction_type multi-scan
_exptl_absorpt_process_details sadabs
_exptl_crystal_colour colourless
_exptl_crystal_density_diffrn 1.182
_exptl_crystal_density_method 'not measured'
_exptl_crystal_description BLOCK
_exptl_crystal_F_000 240
_exptl_crystal_size_max 0.40
_exptl_crystal_size_mid 0.40
_exptl_crystal_size_min 0.40
_refine_diff_density_max 0.333
_refine_diff_density_min -0.350
_refine_diff_density_rms 0.052
_refine_ls_abs_structure_details 'Flack H D (1983), Acta Cryst. A39, 876-881'
_refine_ls_extinction_method none
_refine_ls_goodness_of_fit_ref 1.049
_refine_ls_hydrogen_treatment constr
_refine_ls_matrix_type full
_refine_ls_number_parameters 145
_refine_ls_number_reflns 2721
_refine_ls_number_restraints 1
_refine_ls_restrained_S_all 1.049
_refine_ls_R_factor_all 0.0440
_refine_ls_R_factor_gt 0.0428
_refine_ls_shift/su_max 0.000
_refine_ls_shift/su_mean 0.000
_refine_ls_structure_factor_coef Fsqd
_refine_ls_weighting_details 'calc w=1/[\s^2^(Fo^2^)+(0.0796P)^2^+0.1747P] where P=(Fo^2^+2Fc^2^)/3'
_refine_ls_weighting_scheme calc
_refine_ls_wR_factor_gt 0.1202
_refine_ls_wR_factor_ref 0.1217
_reflns_number_gt 2636
_reflns_number_total 2721
_reflns_threshold_expression >2sigma(I)
_cod_data_source_file c4sc03675a2.cif
_cod_data_source_block roy001_0m
_cod_depositor_comments
;
The following automatic conversions were performed:

data item '_symmetry_cell_setting' value 'Monoclinic' was changed to
'monoclinic' in accordance with the
/home/saulius/struct/COD-crude-data/automatic-downloads/DataCite-retrospective/RSC/depositions/lib/dictionaries/cif_core.dic
dictionary named 'cif_core.dic' version 2.4.2 last updated on
2011-04-26.

Automatic conversion script
Id: cif_fix_values 6909 2019-04-08 15:41:33Z antanas 
;
_cod_original_sg_symbol_H-M P2(1)
_cod_database_code 1553087

loop_
_symmetry_equiv_pos_as_xyz
'x, y, z'
'-x, y+1/2, -z'

loop_
_atom_site_label
_atom_site_type_symbol
_atom_site_fract_x
_atom_site_fract_y
_atom_site_fract_z
_atom_site_U_iso_or_equiv
_atom_site_adp_type
_atom_site_occupancy
_atom_site_symmetry_multiplicity
_atom_site_calc_flag
_atom_site_refinement_flags
N1 N 0.37731(15) 0.4419(2) -0.00951(14) 0.0197(3) Uani 1 1 d .
C10 C 0.33878(17) 0.5266(2) 0.38719(16) 0.0154(3) Uani 1 1 d .
H10A H 0.4452 0.5604 0.4161 0.018 Uiso 1 1 calc R
N2 N 0.56345(14) 0.4375(2) 0.16178(14) 0.0187(3) Uani 1 1 d .
C1 C 0.41482(16) 0.4222(2) 0.13426(16) 0.0163(3) Uani 1 1 d .
B1 B 0.32103(18) 0.3699(2) 0.25785(17) 0.0146(3) Uani 1 1 d .
H1 H 0.3642 0.2498 0.3026 0.018 Uiso 1 1 calc R
C9 C 0.24894(18) 0.7099(2) 0.34222(18) 0.0192(3) Uani 1 1 d .
H9A H 0.1874 0.7379 0.4141 0.023 Uiso 1 1 calc R
H9B H 0.3184 0.8164 0.3424 0.023 Uiso 1 1 calc R
C8 C 0.14934(18) 0.6978(2) 0.19476(18) 0.0212(3) Uani 1 1 d .
H8A H 0.2114 0.7006 0.1207 0.025 Uiso 1 1 calc R
H8B H 0.0843 0.8100 0.1807 0.025 Uiso 1 1 calc R
C12 C 0.12778(19) 0.3599(2) 0.47908(17) 0.0216(3) Uani 1 1 d .
H12A H 0.1066 0.2853 0.5607 0.026 Uiso 1 1 calc R
H12B H 0.0606 0.4700 0.4662 0.026 Uiso 1 1 calc R
C11 C 0.28718(17) 0.4304(3) 0.51431(16) 0.0202(3) Uani 1 1 d .
H11A H 0.3528 0.3220 0.5464 0.024 Uiso 1 1 calc R
H11B H 0.2967 0.5212 0.5944 0.024 Uiso 1 1 calc R
C6 C 0.14289(17) 0.3337(2) 0.21355(16) 0.0167(3) Uani 1 1 d .
H6A H 0.1230 0.2454 0.1303 0.020 Uiso 1 1 calc R
C7 C 0.05390(17) 0.5190(3) 0.17474(17) 0.0206(3) Uani 1 1 d .
H7A H 0.0026 0.5118 0.0740 0.025 Uiso 1 1 calc R
H7B H -0.0221 0.5290 0.2350 0.025 Uiso 1 1 calc R
C13 C 0.09670(18) 0.2378(2) 0.34416(17) 0.0195(3) Uani 1 1 d .
H13A H -0.0099 0.2091 0.3211 0.023 Uiso 1 1 calc R
H13B H 0.1502 0.1167 0.3634 0.023 Uiso 1 1 calc R
C2 C 0.5012(2) 0.4670(3) -0.07022(18) 0.0251(4) Uani 1 1 d .
H2A H 0.5032 0.4833 -0.1688 0.030 Uiso 1 1 calc R
C3 C 0.61752(19) 0.4639(3) 0.0372(2) 0.0255(4) Uani 1 1 d .
H3A H 0.7180 0.4772 0.0295 0.031 Uiso 1 1 calc R
C5 C 0.65788(17) 0.4159(3) 0.30226(18) 0.0242(4) Uani 1 1 d .
H5A H 0.5965 0.3987 0.3747 0.036 Uiso 1 1 calc R
H5B H 0.7187 0.5292 0.3246 0.036 Uiso 1 1 calc R
H5C H 0.7216 0.3055 0.3016 0.036 Uiso 1 1 calc R
C4 C 0.22894(18) 0.4332(3) -0.09581(16) 0.0281(4) Uani 1 1 d .
H4A H 0.1573 0.4141 -0.0333 0.042 Uiso 1 1 calc R
H4B H 0.2229 0.3278 -0.1633 0.042 Uiso 1 1 calc R
H4C H 0.2072 0.5517 -0.1487 0.042 Uiso 1 1 calc R

loop_
_atom_site_aniso_label
_atom_site_aniso_U_11
_atom_site_aniso_U_22
_atom_site_aniso_U_33
_atom_site_aniso_U_23
_atom_site_aniso_U_13
_atom_site_aniso_U_12
N1 0.0223(7) 0.0217(7) 0.0167(6) 0.0015(6) 0.0078(5) -0.0006(6)
C10 0.0151(7) 0.0162(7) 0.0146(6) 0.0012(6) 0.0023(5) -0.0001(6)
N2 0.0160(6) 0.0174(6) 0.0241(7) -0.0006(6) 0.0073(5) 0.0000(5)
C1 0.0182(7) 0.0134(7) 0.0178(6) -0.0003(6) 0.0045(5) 0.0006(6)
B1 0.0143(7) 0.0155(8) 0.0143(7) 0.0007(6) 0.0032(6) 0.0004(6)
C9 0.0210(7) 0.0148(7) 0.0223(7) -0.0003(6) 0.0054(6) 0.0003(6)
C8 0.0200(8) 0.0195(8) 0.0236(8) 0.0059(6) 0.0028(6) 0.0048(6)
C12 0.0270(8) 0.0215(8) 0.0191(7) 0.0017(6) 0.0113(6) -0.0011(6)
C11 0.0258(8) 0.0203(8) 0.0147(6) 0.0005(6) 0.0043(5) -0.0015(7)
C6 0.0166(7) 0.0184(7) 0.0157(6) -0.0016(6) 0.0052(5) -0.0023(6)
C7 0.0136(7) 0.0269(9) 0.0205(7) 0.0029(7) 0.0013(6) 0.0002(6)
C13 0.0188(7) 0.0189(8) 0.0223(8) 0.0008(6) 0.0075(6) -0.0034(6)
C2 0.0312(9) 0.0245(9) 0.0245(8) 0.0011(7) 0.0177(7) -0.0019(7)
C3 0.0248(8) 0.0228(8) 0.0333(9) -0.0007(7) 0.0169(7) -0.0017(7)
C5 0.0132(7) 0.0273(9) 0.0308(8) -0.0012(7) 0.0012(6) 0.0029(7)
C4 0.0290(9) 0.0408(11) 0.0134(7) 0.0015(8) 0.0011(6) -0.0020(9)

loop_
_atom_type_symbol
_atom_type_description
_atom_type_scat_dispersion_real
_atom_type_scat_dispersion_imag
_atom_type_scat_source
C C 0.0033 0.0016 'International Tables Vol C Tables 4.2.6.8 and 6.1.1.4'
H H 0.0000 0.0000 'International Tables Vol C Tables 4.2.6.8 and 6.1.1.4'
N N 0.0061 0.0033 'International Tables Vol C Tables 4.2.6.8 and 6.1.1.4'
B B 0.0013 0.0007 'International Tables Vol C Tables 4.2.6.8 and 6.1.1.4'

loop_
_geom_angle_atom_site_label_1
_geom_angle_atom_site_label_2
_geom_angle_atom_site_label_3
_geom_angle
C1 N1 C2 111.09(14)
C1 N1 C4 126.81(13)
C2 N1 C4 122.07(14)
C11 C10 C9 110.92(12)
C11 C10 B1 106.82(13)
C9 C10 B1 112.51(12)
C11 C10 H10A 108.8
C9 C10 H10A 108.8
B1 C10 H10A 108.8
C1 N2 C3 111.16(14)
C1 N2 C5 125.36(13)
C3 N2 C5 123.34(14)
N2 C1 N1 104.21(13)
N2 C1 B1 122.39(13)
N1 C1 B1 133.12(13)
C1 B1 C6 119.55(12)
C1 B1 C10 113.38(13)
C6 B1 C10 104.63(12)
C1 B1 H1 106.1
C6 B1 H1 106.1
C10 B1 H1 106.1
C8 C9 C10 113.82(13)
C8 C9 H9A 108.8
C10 C9 H9A 108.8
C8 C9 H9B 108.8
C10 C9 H9B 108.8
H9A C9 H9B 107.7
C9 C8 C7 113.15(13)
C9 C8 H8A 108.9
C7 C8 H8A 108.9
C9 C8 H8B 108.9
C7 C8 H8B 108.9
H8A C8 H8B 107.8
C13 C12 C11 112.90(13)
C13 C12 H12A 109.0
C11 C12 H12A 109.0
C13 C12 H12B 109.0
C11 C12 H12B 109.0
H12A C12 H12B 107.8
C12 C11 C10 113.47(12)
C12 C11 H11A 108.9
C10 C11 H11A 108.9
C12 C11 H11B 108.9
C10 C11 H11B 108.9
H11A C11 H11B 107.7
C13 C6 C7 110.35(12)
C13 C6 B1 106.05(12)
C7 C6 B1 112.92(13)
C13 C6 H6A 109.1
C7 C6 H6A 109.1
B1 C6 H6A 109.1
C8 C7 C6 113.58(12)
C8 C7 H7A 108.9
C6 C7 H7A 108.9
C8 C7 H7B 108.9
C6 C7 H7B 108.9
H7A C7 H7B 107.7
C12 C13 C6 113.10(13)
C12 C13 H13A 109.0
C6 C13 H13A 109.0
C12 C13 H13B 109.0
C6 C13 H13B 109.0
H13A C13 H13B 107.8
C3 C2 N1 106.60(14)
C3 C2 H2A 126.7
N1 C2 H2A 126.7
C2 C3 N2 106.94(15)
C2 C3 H3A 126.5
N2 C3 H3A 126.5
N2 C5 H5A 109.5
N2 C5 H5B 109.5
H5A C5 H5B 109.5
N2 C5 H5C 109.5
H5A C5 H5C 109.5
H5B C5 H5C 109.5
N1 C4 H4A 109.5
N1 C4 H4B 109.5
H4A C4 H4B 109.5
N1 C4 H4C 109.5
H4A C4 H4C 109.5
H4B C4 H4C 109.5

loop_
_geom_bond_atom_site_label_1
_geom_bond_atom_site_label_2
_geom_bond_distance
N1 C1 1.357(2)
N1 C2 1.389(2)
N1 C4 1.463(2)
C10 C11 1.542(2)
C10 C9 1.557(2)
C10 B1 1.644(2)
C10 H10A 1.0000
N2 C1 1.354(2)
N2 C3 1.385(2)
N2 C5 1.463(2)
C1 B1 1.631(2)
B1 C6 1.642(2)
B1 H1 1.0000
C9 C8 1.532(2)
C9 H9A 0.9900
C9 H9B 0.9900
C8 C7 1.534(2)
C8 H8A 0.9900
C8 H8B 0.9900
C12 C13 1.531(2)
C12 C11 1.532(2)
C12 H12A 0.9900
C12 H12B 0.9900
C11 H11A 0.9900
C11 H11B 0.9900
C6 C13 1.547(2)
C6 C7 1.556(2)
C6 H6A 1.0000
C7 H7A 0.9900
C7 H7B 0.9900
C13 H13A 0.9900
C13 H13B 0.9900
C2 C3 1.339(3)
C2 H2A 0.9500
C3 H3A 0.9500
C5 H5A 0.9800
C5 H5B 0.9800
C5 H5C 0.9800
C4 H4A 0.9800
C4 H4B 0.9800
C4 H4C 0.9800

loop_
_geom_torsion_atom_site_label_1
_geom_torsion_atom_site_label_2
_geom_torsion_atom_site_label_3
_geom_torsion_atom_site_label_4
_geom_torsion
C3 N2 C1 N1 -0.72(19)
C5 N2 C1 N1 -176.61(15)
C3 N2 C1 B1 173.90(14)
C5 N2 C1 B1 -2.0(2)
C2 N1 C1 N2 0.61(19)
C4 N1 C1 N2 178.75(17)
C2 N1 C1 B1 -173.17(16)
C4 N1 C1 B1 5.0(3)
N2 C1 B1 C6 -174.08(15)
N1 C1 B1 C6 -1.2(3)
N2 C1 B1 C10 61.76(19)
N1 C1 B1 C10 -125.39(18)
C11 C10 B1 C1 -162.52(12)
C9 C10 B1 C1 75.54(16)
C11 C10 B1 C6 65.55(15)
C9 C10 B1 C6 -56.39(16)
C11 C10 C9 C8 -112.80(15)
B1 C10 C9 C8 6.79(18)
C10 C9 C8 C7 49.40(18)
C13 C12 C11 C10 51.2(2)
C9 C10 C11 C12 64.23(18)
B1 C10 C11 C12 -58.71(17)
C1 B1 C6 C13 165.44(13)
C10 B1 C6 C13 -66.28(15)
C1 B1 C6 C7 -73.59(17)
C10 B1 C6 C7 54.69(16)
C9 C8 C7 C6 -51.19(18)
C13 C6 C7 C8 114.89(15)
B1 C6 C7 C8 -3.60(18)
C11 C12 C13 C6 -52.29(19)
C7 C6 C13 C12 -62.00(17)
B1 C6 C13 C12 60.61(16)
C1 N1 C2 C3 -0.3(2)
C4 N1 C2 C3 -178.53(17)
N1 C2 C3 N2 -0.2(2)
C1 N2 C3 C2 0.6(2)
C5 N2 C3 C2 176.56(17)
